data_4315895
loop_
_publ_author_name
'Jue-Chao Jiang'
'Zhao-Lian Chu'
'Wei Huang'
'Gang Wang'
'Xiao-Zeng You'

_publ_section_title
;
 Dinuclear Cadmium(II), Zinc(II), and Manganese(II), Trinuclear
 Nickel(II), and Pentanuclear Copper(II) Complexes with Novel Macrocyclic
 and Acyclic Schiff-Base Ligands Having Enantiopure or Racemic Camphoric
 Diamine Components
;
_journal_name_full 'Inorganic Chemistry'
_journal_page_first 5897
_journal_page_last 5911
_journal_paper_doi 10.1021/ic100349d
_journal_volume 49
_journal_year 2010
_chemical_absolute_configuration rm
_chemical_formula_moiety 'C34 H44 Br2 Cd2 N4 O3'
_chemical_formula_sum 'C34 H44 Br2 Cd2 N4 O3'
_chemical_formula_weight 941.35
_chemical_name_systematic
; 
 ? 
;
_space_group_IT_number 4
_symmetry_cell_setting monoclinic
_symmetry_space_group_name_Hall 'P 2yb'
_symmetry_space_group_name_H-M 'P 1 21 1'
_atom_sites_solution_hydrogens geom
_atom_sites_solution_primary direct
_atom_sites_solution_secondary difmap
_audit_creation_method SHELXL-97
_cell_angle_alpha 90.00
_cell_angle_beta 105.117(5)
_cell_angle_gamma 90.00
_cell_formula_units_Z 2
_cell_length_a 9.385(3)
_cell_length_b 16.564(5)
_cell_length_c 11.729(4)
_cell_measurement_reflns_used 1063
_cell_measurement_temperature 291(2)
_cell_measurement_theta_max 17.955
_cell_measurement_theta_min 2.258
_cell_volume 1760.2(10)
_computing_cell_refinement SMART
_computing_data_collection 'SMART (BRUKER 2000)'
_computing_data_reduction 'SAINT (BRUKER 2000)'
_computing_molecular_graphics SHELXTL
_computing_publication_material SHELXTL
_computing_structure_refinement SHELXTL
_computing_structure_solution 'SHELXTL (BRUKER 2000)'
_diffrn_ambient_temperature 291(2)
_diffrn_measured_fraction_theta_full 0.995
_diffrn_measured_fraction_theta_max 0.995
_diffrn_measurement_device_type 'Bruker CCD area detector'
_diffrn_measurement_method '\f and \w scans'
_diffrn_radiation_monochromator graphite
_diffrn_radiation_source 'fine-focus sealed tube'
_diffrn_radiation_type MoK\a
_diffrn_radiation_wavelength 0.71073
_diffrn_reflns_av_R_equivalents 0.0896
_diffrn_reflns_av_sigmaI/netI 0.1930
_diffrn_reflns_limit_h_max 9
_diffrn_reflns_limit_h_min -11
_diffrn_reflns_limit_k_max 19
_diffrn_reflns_limit_k_min -19
_diffrn_reflns_limit_l_max 13
_diffrn_reflns_limit_l_min -13
_diffrn_reflns_number 8827
_diffrn_reflns_theta_full 25.00
_diffrn_reflns_theta_max 25.00
_diffrn_reflns_theta_min 1.80
_diffrn_standards_decay_% 0
_diffrn_standards_interval_count 0
_diffrn_standards_interval_time 0
_diffrn_standards_number 0
_exptl_absorpt_coefficient_mu 3.517
_exptl_absorpt_correction_T_max 0.7199
_exptl_absorpt_correction_T_min 0.6387
_exptl_absorpt_correction_type multi-scan
_exptl_absorpt_process_details 'SADABS, Bruker(2000)'
_exptl_crystal_colour yellow
_exptl_crystal_density_diffrn 1.776
_exptl_crystal_density_method 'not measured'
_exptl_crystal_description prism
_exptl_crystal_F_000 932
_exptl_crystal_size_max 0.10
_exptl_crystal_size_mid 0.10
_exptl_crystal_size_min 0.10
_refine_diff_density_max 1.775
_refine_diff_density_min -0.652
_refine_diff_density_rms 0.146
_refine_ls_abs_structure_details 'Flack H D (1983), Acta Cryst. A39, 876-881'
_refine_ls_abs_structure_Flack 0.02(3)
_refine_ls_extinction_method none
_refine_ls_goodness_of_fit_ref 0.982
_refine_ls_hydrogen_treatment constr
_refine_ls_matrix_type full
_refine_ls_number_parameters 400
_refine_ls_number_reflns 5754
_refine_ls_number_restraints 34
_refine_ls_restrained_S_all 0.980
_refine_ls_R_factor_all 0.1592
_refine_ls_R_factor_gt 0.0699
_refine_ls_shift/su_max 0.001
_refine_ls_shift/su_mean 0.000
_refine_ls_structure_factor_coef Fsqd
_refine_ls_weighting_details 'calc w=1/[\s^2^(Fo^2^)+(0.0368P)^2^+1.9800P] where P=(Fo^2^+2Fc^2^)/3'
_refine_ls_weighting_scheme calc
_refine_ls_wR_factor_gt 0.1442
_refine_ls_wR_factor_ref 0.1638
_reflns_number_gt 2454
_reflns_number_total 5754
_reflns_threshold_expression >2sigma(I)
_cod_data_source_file ic100349d_si_002_05.cif
_cod_data_source_block 5
_cod_original_cell_volume 1760.0(10)
_cod_database_code 4315895

loop_
_symmetry_equiv_pos_as_xyz
'x, y, z'
'-x, y+1/2, -z'

loop_
_atom_site_label
_atom_site_type_symbol
_atom_site_fract_x
_atom_site_fract_y
_atom_site_fract_z
_atom_site_U_iso_or_equiv
_atom_site_adp_type
_atom_site_occupancy
_atom_site_symmetry_multiplicity
_atom_site_calc_flag
_atom_site_refinement_flags
_atom_site_disorder_assembly
_atom_site_disorder_group
Cd1 Cd 0.48940(16) 0.12470(7) 0.08996(13) 0.0524(5) Uani 1 1 d . . .
Cd2 Cd 0.51560(18) 0.14153(7) 0.40088(14) 0.0584(6) Uani 1 1 d . . .
Br1 Br 0.3185(3) 0.21796(17) -0.0544(2) 0.0926(9) Uani 1 1 d . . .
Br2 Br 0.7466(4) 0.0864(2) 0.5368(3) 0.1483(15) Uani 1 1 d . . .
C1 C 0.654(2) 0.2624(15) 0.2494(17) 0.038(4) Uani 1 1 d U . .
C2 C 0.6351(18) 0.3347(13) 0.3199(14) 0.039(4) Uani 1 1 d U . .
C3 C 0.716(2) 0.4045(15) 0.3144(19) 0.057(6) Uani 1 1 d . . .
H3 H 0.7026 0.4472 0.3623 0.068 Uiso 1 1 calc R . .
C4 C 0.805(3) 0.4164(16) 0.252(2) 0.069(8) Uani 1 1 d . . .
C5 C 0.816(3) 0.3498(17) 0.1812(19) 0.060(7) Uani 1 1 d . . .
H5 H 0.8801 0.3540 0.1326 0.072 Uiso 1 1 calc R . .
C6 C 0.739(3) 0.2772(16) 0.179(2) 0.059(7) Uani 1 1 d . . .
C7 C 0.888(3) 0.4942(15) 0.248(2) 0.090(10) Uani 1 1 d . . .
H7A H 0.8541 0.5181 0.1712 0.136 Uiso 1 1 calc R . .
H7B H 0.9914 0.4832 0.2645 0.136 Uiso 1 1 calc R . .
H7C H 0.8698 0.5308 0.3063 0.136 Uiso 1 1 calc R . .
C8 C 0.531(2) 0.3376(15) 0.3988(18) 0.052(6) Uani 1 1 d . . .
H8 H 0.5115 0.3882 0.4256 0.062 Uiso 1 1 calc R . .
C9 C 0.370(3) 0.2908(17) 0.525(2) 0.077(6) Uani 1 1 d U . .
C10 C 0.227(3) 0.2515(19) 0.473(2) 0.077(6) Uani 1 1 d U . .
C11 C 0.228(3) 0.1665(18) 0.509(2) 0.102(11) Uani 1 1 d . . .
H11 H 0.1290 0.1490 0.5112 0.122 Uiso 1 1 calc R . .
C12 C 0.334(4) 0.1624(18) 0.630(3) 0.136(12) Uani 1 1 d U . .
H12A H 0.3907 0.1129 0.6397 0.163 Uiso 1 1 calc R . .
H12B H 0.2800 0.1642 0.6909 0.163 Uiso 1 1 calc R . .
C13 C 0.442(2) 0.241(2) 0.641(2) 0.096(9) Uani 1 1 d U . .
H13A H 0.4429 0.2728 0.7107 0.115 Uiso 1 1 calc R . .
H13B H 0.5419 0.2253 0.6431 0.115 Uiso 1 1 calc R . .
C14 C 0.376(2) 0.3788(11) 0.5565(18) 0.079(7) Uani 1 1 d . . .
H14A H 0.3409 0.4103 0.4861 0.118 Uiso 1 1 calc R . .
H14B H 0.4758 0.3938 0.5946 0.118 Uiso 1 1 calc R . .
H14C H 0.3146 0.3884 0.6091 0.118 Uiso 1 1 calc R . .
C15 C 0.158(3) 0.2604(17) 0.338(2) 0.099(7) Uani 1 1 d . . .
H15A H 0.2216 0.2348 0.2962 0.148 Uiso 1 1 calc R . .
H15B H 0.1486 0.3166 0.3176 0.148 Uiso 1 1 calc R . .
H15C H 0.0631 0.2352 0.3166 0.148 Uiso 1 1 calc R . .
C16 C 0.105(2) 0.2952(15) 0.525(2) 0.099(7) Uani 1 1 d . . .
H16A H 0.1203 0.2804 0.6068 0.148 Uiso 1 1 calc R . .
H16B H 0.0083 0.2787 0.4816 0.148 Uiso 1 1 calc R . .
H16C H 0.1143 0.3527 0.5194 0.148 Uiso 1 1 calc R . .
C17 C 0.218(3) 0.0483(19) 0.388(2) 0.070(8) Uani 1 1 d . . .
H17 H 0.1355 0.0408 0.4163 0.085 Uiso 1 1 calc R . .
C18 C 0.238(2) -0.0120(15) 0.3118(17) 0.038(6) Uani 1 1 d . . .
C19 C 0.335(3) -0.0058(14) 0.229(2) 0.072(8) Uani 1 1 d . . .
C20 C 0.349(3) -0.0666(14) 0.1537(18) 0.061(4) Uani 1 1 d U . .
C21 C 0.286(3) -0.1372(15) 0.1652(18) 0.060(4) Uani 1 1 d U . .
H21 H 0.3032 -0.1808 0.1206 0.073 Uiso 1 1 calc R . .
C22 C 0.193(2) -0.1489(17) 0.244(2) 0.058(7) Uani 1 1 d . . .
C23 C 0.170(2) -0.0855(16) 0.311(2) 0.056(7) Uani 1 1 d . . .
H23 H 0.1053 -0.0922 0.3580 0.068 Uiso 1 1 calc R . .
C24 C 0.114(2) -0.2276(14) 0.247(2) 0.092(10) Uani 1 1 d . . .
H24A H 0.0836 -0.2500 0.1689 0.138 Uiso 1 1 calc R . .
H24B H 0.0282 -0.2183 0.2758 0.138 Uiso 1 1 calc R . .
H24C H 0.1786 -0.2647 0.2985 0.138 Uiso 1 1 calc R . .
C25 C 0.453(3) -0.0585(15) 0.0847(19) 0.061(4) Uani 1 1 d U . .
H25 H 0.4850 -0.1087 0.0661 0.073 Uiso 1 1 calc R . .
C26 C 0.612(2) -0.0216(13) -0.0238(18) 0.053(6) Uani 1 1 d . . .
H26 H 0.6037 -0.0778 -0.0508 0.063 Uiso 1 1 calc R . .
C27 C 0.781(2) -0.0029(13) 0.0482(19) 0.053(6) Uani 1 1 d D . .
C28 C 0.800(2) 0.0867(15) 0.0057(19) 0.062(7) Uani 1 1 d . . .
C29 C 0.707(2) 0.0889(14) -0.1219(15) 0.074(5) Uani 1 1 d U . .
H29A H 0.6706 0.1429 -0.1440 0.089 Uiso 1 1 calc R . .
H29B H 0.7650 0.0713 -0.1751 0.089 Uiso 1 1 calc R . .
C30 C 0.584(3) 0.0322(14) -0.1248(17) 0.074(5) Uani 1 1 d U . .
H30A H 0.4957 0.0631 -0.1278 0.089 Uiso 1 1 calc R . .
H30B H 0.5666 0.0002 -0.1964 0.089 Uiso 1 1 calc R . .
C31 C 0.801(2) -0.0195(14) 0.171(2) 0.080(8) Uani 1 1 d . . .
H31A H 0.7965 -0.0767 0.1829 0.120 Uiso 1 1 calc R . .
H31B H 0.7241 0.0065 0.1982 0.120 Uiso 1 1 calc R . .
H31C H 0.8951 0.0007 0.2152 0.120 Uiso 1 1 calc R . .
C32 C 0.876(3) -0.0628(15) 0.001(2) 0.125(11) Uani 1 1 d D . .
H32A H 0.9776 -0.0480 0.0293 0.188 Uiso 1 1 calc R . .
H32B H 0.8471 -0.0620 -0.0835 0.188 Uiso 1 1 calc R . .
H32C H 0.8614 -0.1161 0.0287 0.188 Uiso 1 1 calc R . .
C33 C 0.9595(19) 0.1061(19) 0.0163(17) 0.126(12) Uani 1 1 d . . .
H33A H 0.9673 0.1599 -0.0119 0.189 Uiso 1 1 calc R . .
H33B H 0.9985 0.0684 -0.0300 0.189 Uiso 1 1 calc R . .
H33C H 1.0145 0.1023 0.0975 0.189 Uiso 1 1 calc R . .
C34 C 0.796(2) 0.2111(14) 0.1115(16) 0.043(6) Uani 1 1 d . . .
H34 H 0.8847 0.2213 0.0934 0.052 Uiso 1 1 calc R . .
N1 N 0.5092(19) -0.0062(11) 0.0448(15) 0.049(5) Uani 1 1 d . . .
N2 N 0.7341(18) 0.1427(13) 0.0769(14) 0.059(5) Uani 1 1 d . . .
N3 N 0.2900(19) 0.1113(13) 0.4253(15) 0.060(6) Uani 1 1 d . . .
N4 N 0.4663(18) 0.2749(12) 0.4333(14) 0.048(5) Uani 1 1 d . . .
O1 O 0.5834(15) 0.2009(8) 0.2491(10) 0.053(4) Uani 1 1 d . . .
O2 O 0.4146(16) 0.0674(11) 0.2347(12) 0.078(4) Uani 1 1 d . . .
O3 O 0.3480(13) 0.1997(8) 0.2531(10) 0.078(4) Uani 1 1 d . . .
H3A H 0.3129 0.1689 0.1945 0.117 Uiso 1 1 d R . .
H3B H 0.3945 0.2380 0.2308 0.117 Uiso 1 1 d R . .

loop_
_atom_site_aniso_label
_atom_site_aniso_U_11
_atom_site_aniso_U_22
_atom_site_aniso_U_33
_atom_site_aniso_U_23
_atom_site_aniso_U_13
_atom_site_aniso_U_12
Cd1 0.0581(10) 0.0534(12) 0.0460(9) -0.0012(9) 0.0139(7) -0.0012(10)
Cd2 0.0686(11) 0.0589(14) 0.0468(10) 0.0024(9) 0.0133(8) -0.0050(11)
Br1 0.104(2) 0.090(2) 0.0787(19) 0.0223(15) 0.0145(15) 0.0352(17)
Br2 0.156(3) 0.121(3) 0.121(3) -0.010(2) -0.047(2) 0.050(2)
C1 0.014(7) 0.076(12) 0.021(8) -0.003(7) -0.002(6) -0.009(7)
C2 0.014(7) 0.076(12) 0.022(8) -0.003(7) -0.002(6) -0.009(7)
C3 0.046(14) 0.064(15) 0.065(16) -0.013(12) 0.020(11) -0.014(12)
C4 0.09(2) 0.047(18) 0.074(19) 0.026(15) 0.033(17) -0.010(16)
C5 0.074(19) 0.08(2) 0.029(14) 0.011(13) 0.013(12) 0.011(16)
C6 0.065(18) 0.056(18) 0.035(14) 0.004(12) -0.024(12) 0.002(14)
C7 0.15(3) 0.06(2) 0.067(18) 0.035(15) 0.043(17) 0.022(19)
C8 0.038(14) 0.063(16) 0.053(14) 0.005(12) 0.010(11) 0.014(11)
C9 0.082(14) 0.095(16) 0.067(11) -0.036(10) 0.042(11) 0.018(12)
C10 0.082(14) 0.095(16) 0.067(11) -0.036(10) 0.042(11) 0.018(12)
C11 0.13(2) 0.11(3) 0.08(2) -0.060(19) 0.06(2) -0.05(2)
C12 0.20(3) 0.13(3) 0.09(2) -0.03(2) 0.05(2) -0.02(2)
C13 0.044(16) 0.18(3) 0.074(16) -0.010(15) 0.033(13) 0.006(14)
C14 0.12(2) 0.061(15) 0.070(16) -0.017(12) 0.057(14) 0.006(14)
C15 0.064(13) 0.115(17) 0.121(17) -0.031(13) 0.030(11) -0.001(12)
C16 0.064(13) 0.115(17) 0.121(17) -0.031(13) 0.030(11) -0.001(12)
C17 0.056(18) 0.09(2) 0.08(2) 0.054(18) 0.049(16) 0.016(17)
C18 0.029(12) 0.059(17) 0.027(12) 0.002(11) 0.008(9) 0.001(12)
C19 0.11(2) 0.025(13) 0.064(17) 0.005(12) 0.000(15) -0.005(13)
C20 0.098(11) 0.042(8) 0.051(8) 0.010(7) 0.035(7) 0.025(8)
C21 0.097(11) 0.042(8) 0.051(8) 0.011(7) 0.035(7) 0.025(8)
C22 0.016(12) 0.09(2) 0.063(17) -0.011(15) -0.003(11) 0.013(13)
C23 0.033(14) 0.066(19) 0.065(17) -0.005(14) 0.003(12) -0.010(14)
C24 0.064(17) 0.055(19) 0.18(3) -0.049(18) 0.081(18) -0.027(14)
C25 0.098(11) 0.042(8) 0.051(8) 0.011(7) 0.035(7) 0.025(8)
C26 0.075(17) 0.039(13) 0.049(14) -0.008(10) 0.024(12) -0.018(12)
C27 0.061(16) 0.062(16) 0.048(14) -0.009(11) 0.036(12) 0.005(12)
C28 0.065(16) 0.075(17) 0.061(15) -0.008(13) 0.043(12) 0.014(13)
C29 0.143(16) 0.048(10) 0.020(8) 0.009(7) 0.001(9) -0.022(10)
C30 0.143(16) 0.048(10) 0.020(8) 0.009(7) 0.001(9) -0.022(10)
C31 0.042(15) 0.10(2) 0.079(19) 0.025(15) -0.019(12) -0.014(13)
C32 0.15(3) 0.10(2) 0.15(3) 0.01(2) 0.07(2) 0.00(2)
C33 0.052(14) 0.26(4) 0.089(17) -0.07(2) 0.052(12) -0.06(2)
C34 0.054(15) 0.049(15) 0.029(12) -0.004(11) 0.014(10) -0.005(13)
N1 0.045(11) 0.045(12) 0.058(12) 0.001(9) 0.015(9) -0.009(9)
N2 0.066(12) 0.076(15) 0.033(9) 0.018(11) 0.011(8) 0.000(13)
N3 0.074(14) 0.058(14) 0.059(11) -0.033(10) 0.036(10) -0.020(12)
N4 0.039(11) 0.076(14) 0.031(10) -0.020(9) 0.015(8) 0.008(10)
O1 0.080(9) 0.058(10) 0.030(8) -0.001(6) 0.027(7) -0.036(8)
O2 0.067(8) 0.124(11) 0.039(6) -0.018(6) 0.005(5) 0.050(7)
O3 0.067(8) 0.124(11) 0.039(6) -0.018(6) 0.005(5) 0.050(7)

loop_
_atom_type_symbol
_atom_type_description
_atom_type_scat_dispersion_real
_atom_type_scat_dispersion_imag
_atom_type_scat_source
C C 0.0033 0.0016 'International Tables Vol C Tables 4.2.6.8 and 6.1.1.4'
H H 0.0000 0.0000 'International Tables Vol C Tables 4.2.6.8 and 6.1.1.4'
N N 0.0061 0.0033 'International Tables Vol C Tables 4.2.6.8 and 6.1.1.4'
O O 0.0106 0.0060 'International Tables Vol C Tables 4.2.6.8 and 6.1.1.4'
Br Br -0.2901 2.4595 'International Tables Vol C Tables 4.2.6.8 and 6.1.1.4'
Cd Cd -0.8075 1.2024 'International Tables Vol C Tables 4.2.6.8 and 6.1.1.4'

loop_
_geom_angle_atom_site_label_1
_geom_angle_atom_site_label_2
_geom_angle_atom_site_label_3
_geom_angle
_geom_angle_site_symmetry_1
_geom_angle_site_symmetry_3
_geom_angle_publ_flag
O2 Cd1 O1 74.7(5) . . ?
O2 Cd1 N1 80.2(6) . . ?
O1 Cd1 N1 134.6(6) . . ?
O2 Cd1 N2 127.8(5) . . ?
O1 Cd1 N2 78.7(6) . . ?
N1 Cd1 N2 88.0(7) . . ?
O2 Cd1 Br1 120.2(4) . . ?
O1 Cd1 Br1 104.9(4) . . ?
N1 Cd1 Br1 120.5(4) . . ?
N2 Cd1 Br1 109.7(4) . . ?
O3 Cd2 O1 59.2(5) . . ?
O3 Cd2 N3 72.6(6) . . ?
O1 Cd2 N3 131.2(6) . . ?
O3 Cd2 O2 61.2(5) . . ?
O1 Cd2 O2 72.7(5) . . ?
N3 Cd2 O2 78.2(6) . . ?
O3 Cd2 N4 65.4(5) . . ?
O1 Cd2 N4 79.8(5) . . ?
N3 Cd2 N4 87.5(7) . . ?
O2 Cd2 N4 126.7(6) . . ?
O3 Cd2 Br2 165.7(4) . . ?
O1 Cd2 Br2 106.5(4) . . ?
N3 Cd2 Br2 121.4(5) . . ?
O2 Cd2 Br2 116.3(4) . . ?
N4 Cd2 Br2 114.9(4) . . ?
O1 C1 C6 125(2) . . ?
O1 C1 C2 122.1(17) . . ?
C6 C1 C2 112(2) . . ?
C3 C2 C1 119.8(17) . . ?
C3 C2 C8 116.5(19) . . ?
C1 C2 C8 123.7(19) . . ?
C4 C3 C2 127(2) . . ?
C4 C3 H3 116.4 . . ?
C2 C3 H3 116.4 . . ?
C3 C4 C5 113(2) . . ?
C3 C4 C7 125(3) . . ?
C5 C4 C7 122(2) . . ?
C4 C5 C6 125(2) . . ?
C4 C5 H5 117.6 . . ?
C6 C5 H5 117.6 . . ?
C1 C6 C5 123(2) . . ?
C1 C6 C34 123(2) . . ?
C5 C6 C34 112(2) . . ?
C4 C7 H7A 109.5 . . ?
C4 C7 H7B 109.5 . . ?
H7A C7 H7B 109.5 . . ?
C4 C7 H7C 109.5 . . ?
H7A C7 H7C 109.5 . . ?
H7B C7 H7C 109.5 . . ?
N4 C8 C2 126(2) . . ?
N4 C8 H8 117.0 . . ?
C2 C8 H8 117.0 . . ?
C10 C9 C14 120(2) . . ?
C10 C9 C13 105(2) . . ?
C14 C9 C13 108(2) . . ?
C10 C9 N4 105.3(18) . . ?
C14 C9 N4 110(2) . . ?
C13 C9 N4 107.9(19) . . ?
C11 C10 C9 111(3) . . ?
C11 C10 C15 111(2) . . ?
C9 C10 C15 118(2) . . ?
C11 C10 C16 106(2) . . ?
C9 C10 C16 107.7(19) . . ?
C15 C10 C16 102(2) . . ?
C10 C11 C12 106(2) . . ?
C10 C11 N3 111(2) . . ?
C12 C11 N3 108(2) . . ?
C10 C11 H11 110.8 . . ?
C12 C11 H11 110.8 . . ?
N3 C11 H11 110.8 . . ?
C11 C12 C13 106(2) . . ?
C11 C12 H12A 110.6 . . ?
C13 C12 H12A 110.6 . . ?
C11 C12 H12B 110.6 . . ?
C13 C12 H12B 110.6 . . ?
H12A C12 H12B 108.7 . . ?
C9 C13 C12 104(2) . . ?
C9 C13 H13A 111.0 . . ?
C12 C13 H13A 111.0 . . ?
C9 C13 H13B 111.0 . . ?
C12 C13 H13B 111.0 . . ?
H13A C13 H13B 109.0 . . ?
C9 C14 H14A 109.5 . . ?
C9 C14 H14B 109.5 . . ?
H14A C14 H14B 109.5 . . ?
C9 C14 H14C 109.5 . . ?
H14A C14 H14C 109.5 . . ?
H14B C14 H14C 109.5 . . ?
C10 C15 H15A 109.5 . . ?
C10 C15 H15B 109.5 . . ?
H15A C15 H15B 109.5 . . ?
C10 C15 H15C 109.5 . . ?
H15A C15 H15C 109.5 . . ?
H15B C15 H15C 109.5 . . ?
C10 C16 H16A 109.5 . . ?
C10 C16 H16B 109.5 . . ?
H16A C16 H16B 109.5 . . ?
C10 C16 H16C 109.5 . . ?
H16A C16 H16C 109.5 . . ?
H16B C16 H16C 109.5 . . ?
N3 C17 C18 132(2) . . ?
N3 C17 H17 113.8 . . ?
C18 C17 H17 113.8 . . ?
C23 C18 C17 120(2) . . ?
C23 C18 C19 115(2) . . ?
C17 C18 C19 125(2) . . ?
C20 C19 O2 121(2) . . ?
C20 C19 C18 123(2) . . ?
O2 C19 C18 115(2) . . ?
C21 C20 C19 117(2) . . ?
C21 C20 C25 122(2) . . ?
C19 C20 C25 120(2) . . ?
C20 C21 C22 123(2) . . ?
C20 C21 H21 118.6 . . ?
C22 C21 H21 118.6 . . ?
C23 C22 C21 119(2) . . ?
C23 C22 C24 120(2) . . ?
C21 C22 C24 121(2) . . ?
C22 C23 C18 123(2) . . ?
C22 C23 H23 118.5 . . ?
C18 C23 H23 118.5 . . ?
C22 C24 H24A 109.5 . . ?
C22 C24 H24B 109.5 . . ?
H24A C24 H24B 109.5 . . ?
C22 C24 H24C 109.5 . . ?
H24A C24 H24C 109.5 . . ?
H24B C24 H24C 109.5 . . ?
N1 C25 C20 138(2) . . ?
N1 C25 H25 111.1 . . ?
C20 C25 H25 111.1 . . ?
N1 C26 C30 110(2) . . ?
N1 C26 C27 112.6(17) . . ?
C30 C26 C27 104.6(17) . . ?
N1 C26 H26 109.8 . . ?
C30 C26 H26 109.8 . . ?
C27 C26 H26 109.8 . . ?
C31 C27 C32 108(2) . . ?
C31 C27 C28 119.9(19) . . ?
C32 C27 C28 111.8(17) . . ?
C31 C27 C26 110.0(16) . . ?
C32 C27 C26 105.6(19) . . ?
C28 C27 C26 100.8(18) . . ?
N2 C28 C33 112(2) . . ?
N2 C28 C29 109.0(18) . . ?
C33 C28 C29 112.0(17) . . ?
N2 C28 C27 108.2(16) . . ?
C33 C28 C27 111(2) . . ?
C29 C28 C27 104.5(19) . . ?
C30 C29 C28 104.3(16) . . ?
C30 C29 H29A 110.9 . . ?
C28 C29 H29A 110.9 . . ?
C30 C29 H29B 110.9 . . ?
C28 C29 H29B 110.9 . . ?
H29A C29 H29B 108.9 . . ?
C26 C30 C29 113.4(18) . . ?
C26 C30 H30A 108.9 . . ?
C29 C30 H30A 108.9 . . ?
C26 C30 H30B 108.9 . . ?
C29 C30 H30B 108.9 . . ?
H30A C30 H30B 107.7 . . ?
C27 C31 H31A 109.5 . . ?
C27 C31 H31B 109.5 . . ?
H31A C31 H31B 109.5 . . ?
C27 C31 H31C 109.5 . . ?
H31A C31 H31C 109.5 . . ?
H31B C31 H31C 109.5 . . ?
C27 C32 H32A 109.5 . . ?
C27 C32 H32B 109.5 . . ?
H32A C32 H32B 109.5 . . ?
C27 C32 H32C 109.5 . . ?
H32A C32 H32C 109.5 . . ?
H32B C32 H32C 109.5 . . ?
C28 C33 H33A 109.5 . . ?
C28 C33 H33B 109.5 . . ?
H33A C33 H33B 109.5 . . ?
C28 C33 H33C 109.5 . . ?
H33A C33 H33C 109.5 . . ?
H33B C33 H33C 109.5 . . ?
N2 C34 C6 127(2) . . ?
N2 C34 H34 116.3 . . ?
C6 C34 H34 116.3 . . ?
C25 N1 C26 122(2) . . ?
C25 N1 Cd1 122.9(16) . . ?
C26 N1 Cd1 114.3(13) . . ?
C34 N2 C28 120.7(18) . . ?
C34 N2 Cd1 117.0(15) . . ?
C28 N2 Cd1 120.7(15) . . ?
C17 N3 C11 117(2) . . ?
C17 N3 Cd2 124.9(16) . . ?
C11 N3 Cd2 117.6(14) . . ?
C8 N4 C9 117.7(19) . . ?
C8 N4 Cd2 125.0(13) . . ?
C9 N4 Cd2 116.2(15) . . ?
C1 O1 Cd1 124.9(12) . . ?
C1 O1 Cd2 128.8(12) . . ?
Cd1 O1 Cd2 106.3(5) . . ?
C19 O2 Cd1 126.8(14) . . ?
C19 O2 Cd2 126.6(14) . . ?
Cd1 O2 Cd2 106.2(8) . . ?
Cd2 O3 H3A 114.5 . . ?
Cd2 O3 H3B 104.3 . . ?
H3A O3 H3B 108.8 . . ?

loop_
_geom_bond_atom_site_label_1
_geom_bond_atom_site_label_2
_geom_bond_distance
_geom_bond_site_symmetry_2
_geom_bond_publ_flag
Cd1 O2 2.213(17) . ?
Cd1 O1 2.235(13) . ?
Cd1 N1 2.252(18) . ?
Cd1 N2 2.360(16) . ?
Cd1 Br1 2.531(3) . ?
Cd2 O3 2.232(12) . ?
Cd2 O1 2.265(11) . ?
Cd2 N3 2.266(17) . ?
Cd2 O2 2.290(16) . ?
Cd2 N4 2.309(19) . ?
Cd2 Br2 2.505(3) . ?
C1 O1 1.21(2) . ?
C1 C6 1.32(3) . ?
C1 C2 1.49(3) . ?
C2 C3 1.39(3) . ?
C2 C8 1.51(2) . ?
C3 C4 1.27(3) . ?
C3 H3 0.9300 . ?
C4 C5 1.40(3) . ?
C4 C7 1.51(3) . ?
C5 C6 1.40(3) . ?
C5 H5 0.9300 . ?
C6 C34 1.52(3) . ?
C7 H7A 0.9600 . ?
C7 H7B 0.9600 . ?
C7 H7C 0.9600 . ?
C8 N4 1.32(3) . ?
C8 H8 0.9300 . ?
C9 C10 1.48(3) . ?
C9 C14 1.50(3) . ?
C9 C13 1.58(3) . ?
C9 N4 1.59(2) . ?
C10 C11 1.47(3) . ?
C10 C15 1.55(3) . ?
C10 C16 1.60(3) . ?
C11 C12 1.51(4) . ?
C11 N3 1.56(3) . ?
C11 H11 0.9800 . ?
C12 C13 1.64(4) . ?
C12 H12A 0.9700 . ?
C12 H12B 0.9700 . ?
C13 H13A 0.9700 . ?
C13 H13B 0.9700 . ?
C14 H14A 0.9600 . ?
C14 H14B 0.9600 . ?
C14 H14C 0.9600 . ?
C15 H15A 0.9600 . ?
C15 H15B 0.9600 . ?
C15 H15C 0.9600 . ?
C16 H16A 0.9600 . ?
C16 H16B 0.9600 . ?
C16 H16C 0.9600 . ?
C17 N3 1.26(3) . ?
C17 C18 1.38(3) . ?
C17 H17 0.9300 . ?
C18 C23 1.37(3) . ?
C18 C19 1.49(3) . ?
C19 C20 1.37(3) . ?
C19 O2 1.42(2) . ?
C20 C21 1.33(3) . ?
C20 C25 1.42(3) . ?
C21 C22 1.44(3) . ?
C21 H21 0.9300 . ?
C22 C23 1.36(3) . ?
C22 C24 1.51(3) . ?
C23 H23 0.9300 . ?
C24 H24A 0.9600 . ?
C24 H24B 0.9600 . ?
C24 H24C 0.9600 . ?
C25 N1 1.17(2) . ?
C25 H25 0.9300 . ?
C26 N1 1.43(2) . ?
C26 C30 1.45(3) . ?
C26 C27 1.62(3) . ?
C26 H26 0.9800 . ?
C27 C31 1.43(3) . ?
C27 C32 1.527(17) . ?
C27 C28 1.59(3) . ?
C28 N2 1.48(2) . ?
C28 C33 1.51(2) . ?
C28 C29 1.52(3) . ?
C29 C30 1.48(3) . ?
C29 H29A 0.9700 . ?
C29 H29B 0.9700 . ?
C30 H30A 0.9700 . ?
C30 H30B 0.9700 . ?
C31 H31A 0.9600 . ?
C31 H31B 0.9600 . ?
C31 H31C 0.9600 . ?
C32 H32A 0.9600 . ?
C32 H32B 0.9600 . ?
C32 H32C 0.9600 . ?
C33 H33A 0.9600 . ?
C33 H33B 0.9600 . ?
C33 H33C 0.9600 . ?
C34 N2 1.29(3) . ?
C34 H34 0.9300 . ?
O3 H3A 0.8500 . ?
O3 H3B 0.8500 . ?
